data_4127404
loop_
_publ_author_name
'Semivrazhskaya, Olesya'
'Romero-Rivera, Adrian'
'Aroua, Safwan'
'Troyanov, Sergey I.'
'Garcia-Borr\`as, Marc'
'Stevenson, Steven'
'Osuna, S\'ilvia'
'Yamakoshi, Yoko'

_publ_section_title
;
 Structures of Gd<sub>3</sub>N@C<sub>80</sub> Prato Bis-Adducts: Crystal
 Structure, Thermal Isomerization, and Computational Study.
;
_journal_issue 28
_journal_name_full 'Journal of the American Chemical Society'
_journal_page_first 10988
_journal_page_last 10993
_journal_paper_doi 10.1021/jacs.9b05603
_journal_volume 141
_journal_year 2019
_chemical_formula_sum 'C88 H18 Gd3 N3'
_chemical_formula_weight 1588.80
_space_group_crystal_system monoclinic
_space_group_IT_number 15
_space_group_name_Hall '-C 2yc'
_space_group_name_H-M_alt 'C 1 2/c 1'
_symmetry_space_group_name_Hall '-C 2yc'
_symmetry_space_group_name_H-M 'C 1 2/c 1'
_atom_sites_solution_hydrogens geom
_atom_sites_solution_secondary difmap
_audit_creation_method SHELXL-2014/7
_cell_angle_alpha 90
_cell_angle_beta 110.380(10)
_cell_angle_gamma 90
_cell_formula_units_Z 4
_cell_length_a 15.4190(10)
_cell_length_b 15.5160(10)
_cell_length_c 20.404(2)
_cell_measurement_reflns_used 10000
_cell_measurement_temperature 100(2)
_cell_measurement_theta_max 32
_cell_measurement_theta_min 4
_cell_volume 4575.9(7)
_computing_cell_refinement XDS
_computing_data_collection XDS
_computing_data_reduction XDS
_computing_structure_refinement 'SHELXL-2014/7 (Sheldrick, 2014)'
_computing_structure_solution SHELXS
_diffrn_ambient_temperature 100(2)
_diffrn_measured_fraction_theta_full 0.985
_diffrn_measured_fraction_theta_max 0.933
_diffrn_measurement_device_type MAR225
_diffrn_measurement_method CCD
_diffrn_radiation_type synchrotron
_diffrn_radiation_wavelength 0.895
_diffrn_reflns_av_R_equivalents 0.1556
_diffrn_reflns_av_unetI/netI 0.1033
_diffrn_reflns_Laue_measured_fraction_full 0.985
_diffrn_reflns_Laue_measured_fraction_max 0.933
_diffrn_reflns_limit_h_max 19
_diffrn_reflns_limit_h_min -19
_diffrn_reflns_limit_k_max 20
_diffrn_reflns_limit_k_min -20
_diffrn_reflns_limit_l_max 26
_diffrn_reflns_limit_l_min -26
_diffrn_reflns_number 27479
_diffrn_reflns_point_group_measured_fraction_full 0.985
_diffrn_reflns_point_group_measured_fraction_max 0.933
_diffrn_reflns_theta_full 32.450
_diffrn_reflns_theta_max 36.070
_diffrn_reflns_theta_min 3.307
_diffrn_source 'BL 14.3 PSF, BESSY, Berlin, Germany'
_exptl_absorpt_coefficient_mu 7.926
_exptl_absorpt_correction_type none
_exptl_crystal_colour black
_exptl_crystal_density_diffrn 2.306
_exptl_crystal_description plate
_exptl_crystal_F_000 3036
_exptl_crystal_size_max 0.020
_exptl_crystal_size_mid 0.020
_exptl_crystal_size_min 0.005
_refine_diff_density_max 6.269
_refine_diff_density_min -6.196
_refine_diff_density_rms 0.590
_refine_ls_extinction_coef 0.0023(3)
_refine_ls_extinction_expression Fc^*^=kFc[1+0.001xFc^2^\l^3^/sin(2\q)]^-1/4^
_refine_ls_extinction_method 'SHELXL-2014/7 (Sheldrick 2014'
_refine_ls_goodness_of_fit_ref 1.062
_refine_ls_hydrogen_treatment constr
_refine_ls_matrix_type full
_refine_ls_number_parameters 427
_refine_ls_number_reflns 5107
_refine_ls_number_restraints 348
_refine_ls_restrained_S_all 1.028
_refine_ls_R_factor_all 0.1958
_refine_ls_R_factor_gt 0.1632
_refine_ls_shift/su_max 0.000
_refine_ls_shift/su_mean 0.000
_refine_ls_structure_factor_coef Fsqd
_refine_ls_weighting_details 'w=1/[\s^2^(Fo^2^)+(0.0700P)^2^+2300.0000P] where P=(Fo^2^+2Fc^2^)/3'
_refine_ls_weighting_scheme calc
_refine_ls_wR_factor_gt 0.3732
_refine_ls_wR_factor_ref 0.3901
_reflns_Friedel_coverage 0.000
_reflns_number_gt 3808
_reflns_number_total 5107
_reflns_threshold_expression 'I > 2\s(I)'
_cod_data_source_file ja9b05603_si_002.cif
_cod_data_source_block gdetbismod
_cod_database_code 4127404
_shelx_shelxl_version_number 2014/7
_shelx_space_group_comment
;
The symmetry employed for this shelxl refinement is uniquely defined
by the following loop, which should always be used as a source of
symmetry information in preference to the above space-group names.
They are only intended as comments.
;
_shelx_estimated_absorpt_t_min 0.908
_shelx_estimated_absorpt_t_max 0.968

loop_
_space_group_symop_operation_xyz
'x, y, z'
'-x, y, -z+1/2'
'x+1/2, y+1/2, z'
'-x+1/2, y+1/2, -z+1/2'
'-x, -y, -z'
'x, -y, z-1/2'
'-x+1/2, -y+1/2, -z'
'x+1/2, -y+1/2, z-1/2'

loop_
_atom_site_label
_atom_site_type_symbol
_atom_site_fract_x
_atom_site_fract_y
_atom_site_fract_z
_atom_site_U_iso_or_equiv
_atom_site_adp_type
_atom_site_occupancy
_atom_site_site_symmetry_order
_atom_site_calc_flag
_atom_site_refinement_flags_posn
_atom_site_refinement_flags_adp
_atom_site_refinement_flags_occupancy
Gd1 Gd 0.59595(10) 0.05652(8) 0.33447(8) 0.0257(6) Uani 1 1 d . . .
Gd2 Gd 0.5000 0.25600(12) 0.2500 0.0306(7) Uani 1 2 d S T P
N1 N 0.5000 0.1225(16) 0.2500 0.013(5) Uani 1 2 d S TU P
N2 N 0.8301(15) -0.0952(14) 0.4909(13) 0.024(5) Uani 1 1 d . . .
C1 C 0.431(2) 0.3832(18) 0.2860(18) 0.031(4) Uani 1 1 d . U .
C2 C 0.532(2) 0.3852(18) 0.3252(18) 0.031(4) Uani 1 1 d . U .
C3 C 0.598(2) 0.3867(17) 0.2871(17) 0.030(4) Uani 1 1 d . U .
C4 C 0.676(2) 0.3307(17) 0.3278(17) 0.029(4) Uani 1 1 d . U .
C5 C 0.729(2) 0.2788(18) 0.2985(17) 0.029(4) Uani 1 1 d . U .
C6 C 0.763(2) 0.2021(18) 0.3337(17) 0.029(4) Uani 1 1 d . U .
C7 C 0.7776(19) 0.1247(17) 0.2940(16) 0.025(4) Uani 1 1 d . U .
C8 C 0.7486(19) 0.1249(17) 0.2231(16) 0.025(4) Uani 1 1 d . U .
C9 C 0.7120(17) 0.0452(17) 0.1857(15) 0.023(4) Uani 1 1 d . U .
C10 C 0.7003(19) -0.0250(17) 0.2225(16) 0.025(4) Uani 1 1 d . U .
C11 C 0.618(2) -0.0723(16) 0.1823(16) 0.025(4) Uani 1 1 d . U .
C12 C 0.5640(19) -0.1151(16) 0.2130(15) 0.023(4) Uani 1 1 d . U .
C13 C 0.596(2) -0.1196(17) 0.2880(16) 0.027(4) Uani 1 1 d . U .
C14 C 0.531(2) -0.1214(17) 0.3239(16) 0.026(4) Uani 1 1 d . U .
C15 C 0.570(2) -0.0839(17) 0.3917(16) 0.026(4) Uani 1 1 d . U .
C16 C 0.516(2) -0.0295(18) 0.4172(16) 0.028(4) Uani 1 1 d . U .
C17 C 0.422(2) -0.0262(18) 0.3837(16) 0.027(4) Uani 1 1 d . U .
C18 C 0.367(2) 0.0479(18) 0.3790(16) 0.028(4) Uani 1 1 d . U .
C19 C 0.408(2) 0.1264(18) 0.4133(16) 0.027(4) Uani 1 1 d . U .
C20 C 0.365(2) 0.2031(18) 0.3789(17) 0.028(4) Uani 1 1 d . U .
C21 C 0.290(2) 0.2070(18) 0.3144(17) 0.028(4) Uani 1 1 d . U .
C22 C 0.298(2) 0.2804(18) 0.2739(18) 0.030(4) Uani 1 1 d . U .
C23 C 0.379(2) 0.3267(17) 0.3168(17) 0.027(4) Uani 1 1 d . U .
C24 C 0.420(2) 0.2778(18) 0.3808(17) 0.028(4) Uani 1 1 d . U .
C25 C 0.519(2) 0.2784(18) 0.4163(17) 0.030(4) Uani 1 1 d . U .
C26 C 0.571(2) 0.3296(18) 0.3884(17) 0.030(4) Uani 1 1 d . U .
C27 C 0.6616(19) 0.3000(17) 0.3903(16) 0.026(4) Uani 1 1 d . U .
C28 C 0.7004(19) 0.2192(16) 0.4228(16) 0.025(4) Uani 1 1 d . U .
C29 C 0.754(2) 0.1707(17) 0.3925(17) 0.027(4) Uani 1 1 d . U .
C30 C 0.762(2) 0.0794(18) 0.3989(17) 0.030(4) Uani 1 1 d . U .
C31 C 0.7732(19) 0.0503(17) 0.3345(16) 0.026(4) Uani 1 1 d . U .
C32 C 0.7331(19) -0.0282(17) 0.3003(16) 0.024(4) Uani 1 1 d . U .
C33 C 0.681(2) -0.0806(17) 0.3303(16) 0.025(4) Uani 1 1 d . U .
C34 C 0.679(2) -0.0708(18) 0.4069(16) 0.027(3) Uani 1 1 d . U .
C35 C 0.723(2) 0.0246(17) 0.4455(16) 0.025(3) Uani 1 1 d . U .
C36 C 0.652(2) 0.0796(18) 0.4617(16) 0.029(4) Uani 1 1 d . U .
C37 C 0.560(2) 0.0492(18) 0.4557(16) 0.028(4) Uani 1 1 d . U .
C38 C 0.503(2) 0.1272(19) 0.4497(16) 0.029(4) Uani 1 1 d . U .
C39 C 0.555(2) 0.2004(18) 0.4504(16) 0.029(4) Uani 1 1 d . U .
C40 C 0.648(2) 0.1714(18) 0.4578(16) 0.028(4) Uani 1 1 d . U .
C41 C 0.7408(19) -0.1368(18) 0.4599(15) 0.025(4) Uani 1 1 d . U .
H41A H 0.7140 -0.1508 0.4962 0.030 Uiso 1 1 calc R U .
H41B H 0.7469 -0.1906 0.4359 0.030 Uiso 1 1 calc R U .
C42 C 0.801(2) -0.0139(17) 0.5123(16) 0.025(4) Uani 1 1 d . U .
H42A H 0.8537 0.0264 0.5294 0.030 Uiso 1 1 calc R U .
H42B H 0.7757 -0.0236 0.5502 0.030 Uiso 1 1 calc R U .
C43 C 0.898(2) -0.146(2) 0.5469(18) 0.036(6) Uani 1 1 d . U .
H43A H 0.9017 -0.2051 0.5298 0.043 Uiso 1 1 calc R U .
H43B H 0.8770 -0.1502 0.5875 0.043 Uiso 1 1 calc R U .
C44 C 0.991(2) -0.104(2) 0.569(2) 0.040(7) Uani 1 1 d . U .
H44A H 1.0323 -0.1385 0.5518 0.060 Uiso 1 1 calc R U .
H44B H 1.0172 -0.1015 0.6202 0.060 Uiso 1 1 calc R U .
H44C H 0.9855 -0.0460 0.5497 0.060 Uiso 1 1 calc R U .

loop_
_atom_site_aniso_label
_atom_site_aniso_U_11
_atom_site_aniso_U_22
_atom_site_aniso_U_33
_atom_site_aniso_U_23
_atom_site_aniso_U_13
_atom_site_aniso_U_12
Gd1 0.0256(8) 0.0179(7) 0.0358(9) 0.0005(5) 0.0136(6) 0.0003(5)
Gd2 0.0316(12) 0.0132(9) 0.0512(14) 0.000 0.0199(10) 0.000
N1 0.017(8) 0.006(7) 0.009(7) 0.000 -0.003(6) 0.000
N2 0.014(10) 0.016(10) 0.036(14) 0.003(9) 0.004(9) 0.000(9)
C1 0.024(8) 0.018(7) 0.049(9) -0.001(7) 0.011(7) 0.003(7)
C2 0.026(7) 0.018(6) 0.044(8) -0.003(6) 0.009(7) -0.003(6)
C3 0.027(8) 0.016(7) 0.043(8) -0.005(7) 0.007(7) -0.005(7)
C4 0.026(7) 0.017(6) 0.042(7) -0.006(6) 0.009(6) -0.005(6)
C5 0.027(8) 0.019(7) 0.040(8) -0.002(7) 0.012(7) -0.007(7)
C6 0.025(7) 0.020(6) 0.040(7) -0.001(6) 0.010(6) -0.007(6)
C7 0.020(6) 0.020(6) 0.038(7) -0.001(6) 0.013(6) -0.004(6)
C8 0.019(7) 0.020(7) 0.038(8) -0.004(7) 0.010(7) -0.007(7)
C9 0.013(7) 0.021(7) 0.039(8) -0.006(7) 0.013(6) -0.004(7)
C10 0.020(7) 0.020(6) 0.036(7) -0.005(6) 0.012(6) -0.001(6)
C11 0.027(8) 0.015(7) 0.035(8) -0.003(7) 0.013(7) -0.002(7)
C12 0.027(8) 0.014(7) 0.034(8) -0.005(7) 0.016(7) -0.004(7)
C13 0.029(7) 0.014(6) 0.037(7) -0.006(6) 0.011(6) -0.006(6)
C14 0.027(8) 0.014(7) 0.039(8) -0.007(7) 0.013(7) -0.010(7)
C15 0.026(7) 0.017(6) 0.037(7) -0.004(6) 0.014(6) -0.008(6)
C16 0.030(7) 0.022(6) 0.035(7) -0.001(6) 0.015(6) -0.005(6)
C17 0.031(8) 0.024(8) 0.032(8) -0.001(7) 0.019(7) 0.000(7)
C18 0.033(8) 0.024(8) 0.031(8) -0.001(7) 0.016(7) 0.001(7)
C19 0.032(7) 0.023(7) 0.033(7) -0.002(6) 0.020(6) 0.002(6)
C20 0.029(7) 0.023(7) 0.041(7) -0.004(6) 0.022(6) 0.008(6)
C21 0.030(8) 0.023(8) 0.042(9) 0.001(7) 0.025(7) 0.005(7)
C22 0.029(8) 0.020(8) 0.047(9) 0.001(7) 0.019(7) 0.003(7)
C23 0.026(7) 0.018(7) 0.045(8) -0.004(6) 0.021(6) 0.008(6)
C24 0.027(7) 0.021(6) 0.043(7) -0.005(6) 0.021(6) 0.006(6)
C25 0.031(7) 0.021(6) 0.040(7) -0.005(6) 0.015(6) 0.000(6)
C26 0.028(7) 0.019(6) 0.041(7) -0.005(6) 0.010(6) -0.005(6)
C27 0.022(7) 0.016(6) 0.037(7) -0.006(6) 0.008(6) -0.001(6)
C28 0.021(6) 0.014(6) 0.040(7) -0.006(6) 0.008(6) 0.004(6)
C29 0.024(6) 0.018(6) 0.040(7) 0.000(6) 0.013(6) -0.005(6)
C30 0.028(6) 0.019(6) 0.041(7) -0.001(6) 0.009(6) -0.003(6)
C31 0.023(6) 0.017(6) 0.039(7) -0.002(6) 0.011(6) -0.002(6)
C32 0.021(6) 0.017(6) 0.037(7) -0.004(6) 0.012(6) -0.007(6)
C33 0.024(6) 0.020(6) 0.035(7) -0.003(6) 0.015(6) -0.008(6)
C34 0.028(6) 0.020(6) 0.036(7) -0.001(6) 0.015(6) -0.006(6)
C35 0.029(6) 0.018(6) 0.035(6) 0.000(5) 0.019(5) -0.004(6)
C36 0.034(7) 0.020(6) 0.033(7) -0.002(6) 0.013(6) -0.002(6)
C37 0.031(7) 0.022(6) 0.033(7) -0.002(6) 0.015(6) -0.002(6)
C38 0.033(7) 0.024(7) 0.033(7) -0.002(6) 0.015(6) 0.001(6)
C39 0.032(7) 0.024(7) 0.034(7) -0.005(6) 0.014(6) 0.002(6)
C40 0.030(7) 0.020(6) 0.034(7) -0.004(6) 0.011(6) 0.001(6)
C41 0.022(9) 0.022(9) 0.034(10) -0.001(8) 0.014(8) -0.007(8)
C42 0.030(9) 0.016(8) 0.039(10) 0.004(8) 0.025(8) -0.002(8)
C43 0.038(15) 0.029(13) 0.039(15) 0.006(11) 0.011(12) 0.005(12)
C44 0.031(14) 0.038(14) 0.045(16) 0.004(12) 0.007(12) 0.005(12)

loop_
_atom_type_symbol
_atom_type_description
_atom_type_scat_dispersion_real
_atom_type_scat_dispersion_imag
_atom_type_scat_source
C C 0.0033 0.0016 'International Tables Vol C Tables 4.2.6.8 and 6.1.1.4'
H H 0.0000 0.0000 'International Tables Vol C Tables 4.2.6.8 and 6.1.1.4'
N N 0.0061 0.0033 'International Tables Vol C Tables 4.2.6.8 and 6.1.1.4'
Gd Gd -0.6950 5.8180 'International Tables Vol C Tables 4.2.6.8 and 6.1.1.4'

loop_
_geom_angle_atom_site_label_1
_geom_angle_atom_site_label_2
_geom_angle_atom_site_label_3
_geom_angle
_geom_angle_site_symmetry_1
_geom_angle_site_symmetry_3
N1 Gd1 C36 133.0(8) . .
N1 Gd1 C30 132.1(8) . .
C36 Gd1 C30 59.8(11) . .
N1 Gd1 C35 162.4(9) . .
C36 Gd1 C35 35.8(9) . .
C30 Gd1 C35 36.3(9) . .
N1 Gd1 C33 127.6(8) . .
C36 Gd1 C33 99.4(10) . .
C30 Gd1 C33 71.5(9) . .
C35 Gd1 C33 66.7(9) . .
N1 Gd1 C34 157.8(9) . .
C36 Gd1 C34 65.0(9) . .
C30 Gd1 C34 65.1(9) . .
C35 Gd1 C34 39.7(9) . .
C33 Gd1 C34 36.5(9) . .
N1 Gd1 C15 127.6(8) . .
C36 Gd1 C15 72.4(9) . .
C30 Gd1 C15 100.1(10) . .
C35 Gd1 C15 67.2(9) . .
C33 Gd1 C15 57.5(9) . .
C34 Gd1 C15 36.8(9) . .
N1 Gd1 C37 117.3(7) . .
C36 Gd1 C37 32.2(9) . .
C30 Gd1 C37 91.3(10) . .
C35 Gd1 C37 60.5(9) . .
C33 Gd1 C37 105.6(9) . .
C34 Gd1 C37 70.0(9) . .
C15 Gd1 C37 55.9(9) . .
N1 Gd1 C31 115.8(6) . .
C36 Gd1 C31 91.2(10) . .
C30 Gd1 C31 32.0(10) . .
C35 Gd1 C31 61.2(9) . .
C33 Gd1 C31 55.7(8) . .
C34 Gd1 C31 70.7(9) . .
C15 Gd1 C31 106.4(9) . .
C37 Gd1 C31 121.2(9) . .
N1 Gd1 C16 113.7(7) . .
C36 Gd1 C16 59.5(9) . .
C30 Gd1 C16 110.2(10) . .
C35 Gd1 C16 73.9(9) . .
C33 Gd1 C16 87.7(9) . .
C34 Gd1 C16 60.5(9) . .
C15 Gd1 C16 30.4(9) . .
C37 Gd1 C16 31.4(8) . .
C31 Gd1 C16 129.9(9) . .
N1 Gd1 C32 113.8(7) . .
C36 Gd1 C32 108.3(10) . .
C30 Gd1 C32 57.4(9) . .
C35 Gd1 C32 72.8(9) . .
C33 Gd1 C32 30.6(8) . .
C34 Gd1 C32 60.1(9) . .
C15 Gd1 C32 87.9(8) . .
C37 Gd1 C32 128.5(9) . .
C31 Gd1 C32 30.1(8) . .
C16 Gd1 C32 117.7(8) . .
N1 Gd1 C13 105.8(8) . .
C36 Gd1 C13 116.3(9) . .
C30 Gd1 C13 101.0(9) . .
C35 Gd1 C13 91.1(9) . .
C33 Gd1 C13 29.5(8) . .
C34 Gd1 C13 52.8(9) . .
C15 Gd1 C13 50.6(9) . .
C37 Gd1 C13 106.5(8) . .
C31 Gd1 C13 81.4(8) . .
C16 Gd1 C13 78.2(9) . .
C32 Gd1 C13 51.8(8) . .
N1 Gd2 C2 144.3(8) . 2_655
N1 Gd2 C2 144.3(8) . .
C2 Gd2 C2 71.4(15) 2_655 .
N1 Gd2 C1 143.0(7) . .
C2 Gd2 C1 61.4(11) 2_655 .
C2 Gd2 C1 35.0(10) . .
N1 Gd2 C1 143.0(7) . 2_655
C2 Gd2 C1 35.0(10) 2_655 2_655
C2 Gd2 C1 61.4(11) . 2_655
C1 Gd2 C1 73.9(14) . 2_655
N1 Gd2 C3 144.8(7) . 2_655
C2 Gd2 C3 34.6(10) 2_655 2_655
C2 Gd2 C3 59.7(10) . 2_655
C1 Gd2 C3 32.9(11) . 2_655
C1 Gd2 C3 62.2(10) 2_655 2_655
N1 Gd2 C3 144.8(7) . .
C2 Gd2 C3 59.7(10) 2_655 .
C2 Gd2 C3 34.6(10) . .
C1 Gd2 C3 62.2(10) . .
C1 Gd2 C3 32.9(11) 2_655 .
C3 Gd2 C3 70.4(14) 2_655 .
N1 Gd2 C4 113.8(6) . 2_655
C2 Gd2 C4 51.7(9) 2_655 2_655
C2 Gd2 C4 87.9(9) . 2_655
C1 Gd2 C4 54.6(10) . 2_655
C1 Gd2 C4 86.2(9) 2_655 2_655
C3 Gd2 C4 31.2(9) 2_655 2_655
C3 Gd2 C4 101.3(9) . 2_655
N1 Gd2 C4 113.8(6) . .
C2 Gd2 C4 87.9(9) 2_655 .
C2 Gd2 C4 51.7(9) . .
C1 Gd2 C4 86.2(9) . .
C1 Gd2 C4 54.6(10) 2_655 .
C3 Gd2 C4 101.3(9) 2_655 .
C3 Gd2 C4 31.2(9) . .
C4 Gd2 C4 132.4(11) 2_655 .
N1 Gd2 C23 112.3(6) . .
C2 Gd2 C23 87.8(10) 2_655 .
C2 Gd2 C23 54.6(9) . .
C1 Gd2 C23 30.7(9) . .
C1 Gd2 C23 104.6(9) 2_655 .
C3 Gd2 C23 53.8(10) 2_655 .
C3 Gd2 C23 88.2(9) . .
C4 Gd2 C23 57.6(9) 2_655 .
C4 Gd2 C23 103.2(9) . .
N1 Gd2 C23 112.3(6) . 2_655
C2 Gd2 C23 54.6(9) 2_655 2_655
C2 Gd2 C23 87.8(10) . 2_655
C1 Gd2 C23 104.6(9) . 2_655
C1 Gd2 C23 30.7(9) 2_655 2_655
C3 Gd2 C23 88.2(9) 2_655 2_655
C3 Gd2 C23 53.8(10) . 2_655
C4 Gd2 C23 103.2(9) 2_655 2_655
C4 Gd2 C23 57.6(9) . 2_655
C23 Gd2 C23 135.3(11) . 2_655
N1 Gd2 C26 113.3(6) . 2_655
C2 Gd2 C26 31.1(9) 2_655 2_655
C2 Gd2 C26 102.3(10) . 2_655
C1 Gd2 C26 85.3(10) . 2_655
C1 Gd2 C26 56.6(10) 2_655 2_655
C3 Gd2 C26 52.7(10) 2_655 2_655
C3 Gd2 C26 87.6(10) . 2_655
C4 Gd2 C26 48.2(9) 2_655 2_655
C4 Gd2 C26 110.3(9) . 2_655
C23 Gd2 C26 102.9(9) . 2_655
C23 Gd2 C26 58.4(9) 2_655 2_655
Gd2 N1 Gd1 119.1(6) . 2_655
Gd2 N1 Gd1 119.1(6) . .
Gd1 N1 Gd1 121.8(12) 2_655 .
C41 N2 C42 100(2) . .
C41 N2 C43 114(2) . .
C42 N2 C43 116(2) . .
C3 C1 C23 117(3) 2_655 .
C3 C1 C2 117(3) 2_655 .
C23 C1 C2 114(3) . .
C3 C1 Gd2 74.0(17) 2_655 .
C23 C1 Gd2 90.4(16) . .
C2 C1 Gd2 72.4(16) . .
C3 C2 C1 120(3) . .
C3 C2 C26 109(3) . .
C1 C2 C26 119(3) . .
C3 C2 Gd2 73.2(16) . .
C1 C2 Gd2 72.6(16) . .
C26 C2 Gd2 90.1(17) . .
C1 C3 C2 123(3) 2_655 .
C1 C3 C4 118(3) 2_655 .
C2 C3 C4 106(3) . .
C1 C3 Gd2 73.1(16) 2_655 .
C2 C3 Gd2 72.2(16) . .
C4 C3 Gd2 89.0(16) . .
C5 C4 C27 118(3) . .
C5 C4 C3 125(3) . .
C27 C4 C3 110(3) . .
C5 C4 Gd2 96.2(18) . .
C27 C4 Gd2 86.9(17) . .
C3 C4 Gd2 59.8(14) . .
C22 C5 C6 119(3) 2_655 .
C22 C5 C4 116(3) 2_655 .
C6 C5 C4 116(3) . .
C29 C6 C5 129(3) . .
C29 C6 C7 106(2) . .
C5 C6 C7 120(3) . .
C8 C7 C31 124(3) . .
C8 C7 C6 121(3) . .
C31 C7 C6 107(2) . .
C7 C8 C9 119(3) . .
C7 C8 C21 118(3) . 2_655
C9 C8 C21 116(3) . 2_655
C10 C9 C18 107(2) . 2_655
C10 C9 C8 119(3) . .
C18 C9 C8 120(3) 2_655 .
C9 C10 C11 110(3) . .
C9 C10 C32 123(2) . .
C11 C10 C32 120(2) . .
C12 C11 C10 122(3) . .
C12 C11 C17 122(3) . 2_655
C10 C11 C17 106(2) . 2_655
C11 C12 C14 118(3) . 2_655
C11 C12 C13 118(3) . .
C14 C12 C13 119(3) 2_655 .
C33 C13 C12 122(3) . .
C33 C13 C14 111(3) . .
C12 C13 C14 120(3) . .
C33 C13 Gd1 60.4(14) . .
C12 C13 Gd1 105.2(17) . .
C14 C13 Gd1 76.7(15) . .
C12 C14 C15 121(3) 2_655 .
C12 C14 C13 121(3) 2_655 .
C15 C14 C13 110(2) . .
C12 C14 Gd1 104.0(17) 2_655 .
C15 C14 Gd1 61.4(14) . .
C13 C14 Gd1 74.5(14) . .
C16 C15 C14 120(3) . .
C16 C15 C34 124(2) . .
C14 C15 C34 108(2) . .
C16 C15 Gd1 82.1(17) . .
C14 C15 Gd1 89.4(17) . .
C34 C15 Gd1 70.5(14) . .
C17 C16 C15 120(3) . .
C17 C16 C37 116(3) . .
C15 C16 C37 118(3) . .
C17 C16 Gd1 107(2) . .
C15 C16 Gd1 67.4(16) . .
C37 C16 Gd1 73.0(16) . .
C16 C17 C18 125(3) . .
C16 C17 C11 118(3) . 2_655
C18 C17 C11 107(3) . 2_655
C17 C18 C19 120(3) . .
C17 C18 C9 109(3) . 2_655
C19 C18 C9 124(3) . 2_655
C38 C19 C20 119(3) . .
C38 C19 C18 118(3) . .
C20 C19 C18 115(3) . .
C21 C20 C19 126(3) . .
C21 C20 C24 106(3) . .
C19 C20 C24 120(3) . .
C20 C21 C22 111(3) . .
C20 C21 C8 119(3) . 2_655
C22 C21 C8 119(3) . 2_655
C5 C22 C21 123(3) 2_655 .
C5 C22 C23 122(3) 2_655 .
C21 C22 C23 106(3) . .
C22 C23 C24 107(2) . .
C22 C23 C1 122(3) . .
C24 C23 C1 124(3) . .
C22 C23 Gd2 95.0(17) . .
C24 C23 Gd2 94.4(16) . .
C1 C23 Gd2 58.9(14) . .
C20 C24 C25 122(3) . .
C20 C24 C23 109(3) . .
C25 C24 C23 120(3) . .
C26 C25 C39 120(3) . .
C26 C25 C24 118(3) . .
C39 C25 C24 114(3) . .
C25 C26 C27 120(3) . .
C25 C26 C2 124(3) . .
C27 C26 C2 107(3) . .
C25 C26 Gd2 95.5(19) . .
C27 C26 Gd2 86.4(18) . .
C2 C26 Gd2 58.8(15) . .
C28 C27 C4 121(3) . .
C28 C27 C26 122(3) . .
C4 C27 C26 108(3) . .
C29 C28 C27 118(3) . .
C29 C28 C40 117(2) . .
C27 C28 C40 117(2) . .
C6 C29 C28 117(3) . .
C6 C29 C30 114(3) . .
C28 C29 C30 123(3) . .
C6 C29 Gd1 101.1(19) . .
C28 C29 Gd1 88.4(17) . .
C30 C29 Gd1 57.7(16) . .
C29 C30 C31 105(3) . .
C29 C30 C35 124(3) . .
C31 C30 C35 125(2) . .
C29 C30 Gd1 93.0(19) . .
C31 C30 Gd1 84.4(18) . .
C35 C30 Gd1 72.4(16) . .
C32 C31 C7 120(3) . .
C32 C31 C30 122(3) . .
C7 C31 C30 108(2) . .
C32 C31 Gd1 76.6(16) . .
C7 C31 Gd1 102.7(18) . .
C30 C31 Gd1 63.6(16) . .
C33 C32 C31 119(3) . .
C33 C32 C10 116(2) . .
C31 C32 C10 115(2) . .
C33 C32 Gd1 64.5(15) . .
C31 C32 Gd1 73.3(16) . .
C10 C32 Gd1 104.3(17) . .
C32 C33 C13 121(3) . .
C32 C33 C34 125(2) . .
C13 C33 C34 108(2) . .
C32 C33 Gd1 84.9(16) . .
C13 C33 Gd1 90.1(17) . .
C34 C33 Gd1 72.3(15) . .
C41 C34 C33 114(2) . .
C41 C34 C15 113(2) . .
C33 C34 C15 100(2) . .
C41 C34 C35 102(2) . .
C33 C34 C35 113(2) . .
C15 C34 C35 115(2) . .
C41 C34 Gd1 170(2) . .
C33 C34 Gd1 71.2(15) . .
C15 C34 Gd1 72.7(15) . .
C35 C34 Gd1 68.4(14) . .
C36 C35 C30 107(2) . .
C36 C35 C42 114(2) . .
C30 C35 C42 114(2) . .
C36 C35 C34 113(2) . .
C30 C35 C34 112(2) . .
C42 C35 C34 98(2) . .
C36 C35 Gd1 71.5(16) . .
C30 C35 Gd1 71.3(16) . .
C42 C35 Gd1 169.4(19) . .
C34 C35 Gd1 71.9(15) . .
C40 C36 C37 107(3) . .
C40 C36 C35 125(3) . .
C37 C36 C35 124(2) . .
C40 C36 Gd1 95(2) . .
C37 C36 Gd1 83.6(18) . .
C35 C36 Gd1 72.7(16) . .
C36 C37 C38 106(2) . .
C36 C37 C16 124(3) . .
C38 C37 C16 119(3) . .
C36 C37 Gd1 64.1(16) . .
C38 C37 Gd1 101.1(18) . .
C16 C37 Gd1 75.5(16) . .
C39 C38 C19 120(3) . .
C39 C38 C37 110(3) . .
C19 C38 C37 121(3) . .
C38 C39 C25 125(3) . .
C38 C39 C40 107(2) . .
C25 C39 C40 121(3) . .
C36 C40 C28 121(3) . .
C36 C40 C39 110(3) . .
C28 C40 C39 119(3) . .
C36 C40 Gd1 55.9(16) . .
C28 C40 Gd1 85.5(17) . .
C39 C40 Gd1 97.6(18) . .
N2 C41 C34 106(2) . .
N2 C42 C35 107(2) . .
N2 C43 C44 110(3) . .

loop_
_geom_bond_atom_site_label_1
_geom_bond_atom_site_label_2
_geom_bond_distance
_geom_bond_site_symmetry_2
Gd1 N1 2.105(12) .
Gd1 C36 2.46(3) .
Gd1 C30 2.46(3) .
Gd1 C35 2.48(3) .
Gd1 C33 2.52(3) .
Gd1 C34 2.53(3) .
Gd1 C15 2.57(3) .
Gd1 C37 2.72(3) .
Gd1 C31 2.73(3) .
Gd1 C16 2.75(3) .
Gd1 C32 2.78(3) .
Gd1 C13 2.89(3) .
Gd2 N1 2.07(3) .
Gd2 C2 2.47(3) 2_655
Gd2 C2 2.47(3) .
Gd2 C1 2.47(3) .
Gd2 C1 2.47(3) 2_655
Gd2 C3 2.48(3) 2_655
Gd2 C3 2.48(3) .
Gd2 C4 2.87(3) 2_655
Gd2 C4 2.87(3) .
Gd2 C23 2.88(3) .
Gd2 C23 2.88(3) 2_655
Gd2 C26 2.89(3) 2_655
N1 Gd1 2.105(12) 2_655
N2 C41 1.45(3) .
N2 C42 1.46(3) .
N2 C43 1.48(4) .
C1 C3 1.40(5) 2_655
C1 C23 1.47(4) .
C1 C2 1.48(4) .
C2 C3 1.47(5) .
C2 C26 1.49(4) .
C3 C1 1.40(5) 2_655
C3 C4 1.49(4) .
C4 C5 1.42(4) .
C4 C27 1.45(4) .
C5 C22 1.39(5) 2_655
C5 C6 1.39(4) .
C6 C29 1.35(4) .
C6 C7 1.51(4) .
C7 C8 1.36(4) .
C7 C31 1.44(4) .
C8 C9 1.46(4) .
C8 C21 1.50(4) 2_655
C9 C10 1.37(4) .
C9 C18 1.45(4) 2_655
C10 C11 1.45(4) .
C10 C32 1.49(4) .
C11 C12 1.38(4) .
C11 C17 1.46(4) 2_655
C12 C14 1.39(4) 2_655
C12 C13 1.44(4) .
C13 C33 1.42(4) .
C13 C14 1.45(4) .
C14 C12 1.39(4) 2_655
C14 C15 1.43(4) .
C15 C16 1.41(4) .
C15 C34 1.61(4) .
C16 C17 1.38(4) .
C16 C37 1.48(4) .
C17 C18 1.41(4) .
C17 C11 1.46(4) 2_655
C18 C19 1.44(4) .
C18 C9 1.45(4) 2_655
C19 C38 1.39(4) .
C19 C20 1.42(4) .
C20 C21 1.42(5) .
C20 C24 1.43(4) .
C21 C22 1.44(4) .
C21 C8 1.50(4) 2_655
C22 C5 1.39(5) 2_655
C22 C23 1.44(4) .
C23 C24 1.45(4) .
C24 C25 1.44(4) .
C25 C26 1.39(4) .
C25 C39 1.41(4) .
C26 C27 1.45(4) .
C27 C28 1.45(4) .
C28 C29 1.41(4) .
C28 C40 1.45(4) .
C29 C30 1.42(4) .
C30 C31 1.46(4) .
C30 C35 1.54(4) .
C31 C32 1.43(4) .
C32 C33 1.42(4) .
C33 C34 1.58(4) .
C34 C41 1.55(4) .
C34 C35 1.70(4) .
C35 C36 1.52(4) .
C35 C42 1.58(4) .
C36 C40 1.43(4) .
C36 C37 1.46(4) .
C37 C38 1.47(4) .
C38 C39 1.39(4) .
C39 C40 1.46(4) .
C43 C44 1.50(5) .
